data_4346772
loop_
_publ_author_name
'Sengupta, Debabrata'
'Chowdhury, Nabanita Saha'
'Samanta, Subhas'
'Ghosh, Pradip'
'Seth, Saikat Kumar'
'Demeshko, Serhiy'
'Meyer, Franc'
'Goswami, Sreebrata'

_publ_section_title
;
 Regioselective ortho Amination of Coordinated 2-(Arylazo)pyridine.
 Isolation of Monoradical Palladium Complexes of a New Series of
 Azo-Aromatic Pincer Ligands.
;
_journal_issue 23
_journal_name_full 'Inorganic chemistry'
_journal_page_first 11465
_journal_page_last 11476
_journal_paper_doi 10.1021/acs.inorgchem.5b02110
_journal_volume 54
_journal_year 2015
_chemical_formula_moiety 'C18 H16 Cl N4 Pd'
_chemical_formula_sum 'C18 H16 Cl N4 Pd'
_chemical_formula_weight 430.20
_space_group_crystal_system monoclinic
_space_group_IT_number 15
_space_group_name_Hall '-C 2yc'
_space_group_name_H-M_alt 'C 1 2/c 1'
_atom_sites_solution_hydrogens geom
_audit_creation_method SHELXL-2014
_cell_angle_alpha 90
_cell_angle_beta 118.773(2)
_cell_angle_gamma 90
_cell_formula_units_Z 8
_cell_length_a 19.819(3)
_cell_length_b 10.3894(13)
_cell_length_c 18.274(4)
_cell_measurement_temperature 120(2)
_cell_volume 3298.2(10)
_computing_cell_refinement 'Bruker SMART'
_computing_data_collection 'Bruker SMART'
_computing_data_reduction 'Bruker SAINT'
_computing_molecular_graphics 'Bruker SHELXTL'
_computing_publication_material 'Bruker SHELXTL'
_computing_structure_refinement 'SHELXL-2014 (Sheldrick, 2014)'
_computing_structure_solution 'SHELXL-97 (Sheldrick, 1997)'
_diffrn_ambient_temperature 120(2)
_diffrn_measured_fraction_theta_full 1.000
_diffrn_measured_fraction_theta_max 0.993
_diffrn_measurement_device_type 'CCD area detector'
_diffrn_measurement_method 'phi SCANS'
_diffrn_radiation_type MoK\a
_diffrn_radiation_wavelength 0.71073
_diffrn_reflns_av_R_equivalents 0.0255
_diffrn_reflns_av_unetI/netI 0.0185
_diffrn_reflns_Laue_measured_fraction_full 1.000
_diffrn_reflns_Laue_measured_fraction_max 0.993
_diffrn_reflns_limit_h_max 25
_diffrn_reflns_limit_h_min -25
_diffrn_reflns_limit_k_max 13
_diffrn_reflns_limit_k_min -12
_diffrn_reflns_limit_l_max 23
_diffrn_reflns_limit_l_min -23
_diffrn_reflns_number 21535
_diffrn_reflns_point_group_measured_fraction_full 1.000
_diffrn_reflns_point_group_measured_fraction_max 0.993
_diffrn_reflns_theta_full 25.242
_diffrn_reflns_theta_max 27.500
_diffrn_reflns_theta_min 2.284
_diffrn_source 'fine-focus sealed tube'
_exptl_absorpt_coefficient_mu 1.294
_exptl_absorpt_correction_T_max 0.853
_exptl_absorpt_correction_T_min 0.775
_exptl_absorpt_correction_type empirical
_exptl_absorpt_process_details SADABS
_exptl_crystal_colour blue
_exptl_crystal_density_diffrn 1.733
_exptl_crystal_description plate
_exptl_crystal_F_000 1720
_exptl_crystal_size_max 0.18
_exptl_crystal_size_mid 0.15
_exptl_crystal_size_min 0.08
_refine_diff_density_max 0.719
_refine_diff_density_min -0.467
_refine_diff_density_rms 0.075
_refine_ls_extinction_method none
_refine_ls_goodness_of_fit_ref 0.735
_refine_ls_hydrogen_treatment constr
_refine_ls_matrix_type full
_refine_ls_number_parameters 218
_refine_ls_number_reflns 3760
_refine_ls_number_restraints 0
_refine_ls_restrained_S_all 0.735
_refine_ls_R_factor_all 0.0262
_refine_ls_R_factor_gt 0.0224
_refine_ls_shift/su_max 0.022
_refine_ls_shift/su_mean 0.003
_refine_ls_structure_factor_coef Fsqd
_refine_ls_weighting_details 'w=1/[\s^2^(Fo^2^)+(0.0535P)^2^+13.8985P] where P=(Fo^2^+2Fc^2^)/3'
_refine_ls_weighting_scheme calc
_refine_ls_wR_factor_gt 0.0615
_refine_ls_wR_factor_ref 0.0665
_reflns_Friedel_coverage 0.000
_reflns_number_gt 3421
_reflns_number_total 3760
_reflns_threshold_expression 'I > 2\s(I)'
_cod_data_source_file ic5b02110_si_002.cif
_cod_data_source_block 1c
_cod_depositor_comments
;
The following automatic conversions were performed:

data item '_exptl_absorpt_correction_type' value 'Empirical' was
changed to 'empirical' in accordance with the
/home/saulius/struct/COD-crude-data/automatic-downloads/DataCite-retrospective/ACS/depositions/lib/dictionaries/cif_core.dic
dictionary named 'cif_core.dic' version 2.4.2 last updated on
2011-04-26.

Automatic conversion script
Id: cif_fix_values 6909 2019-04-08 15:41:33Z antanas 
;
_cod_original_cell_volume 3298.3(9)
_cod_original_sg_symbol_H-M 'C 2/c'
_cod_database_code 4346772
_shelx_space_group_comment
;
The symmetry employed for this shelxl refinement is uniquely defined
by the following loop, which should always be used as a source of
symmetry information in preference to the above space-group names.
They are only intended as comments.
;
_shelxl_version_number 2014-3

loop_
_space_group_symop_operation_xyz
'x, y, z'
'-x, y, -z+1/2'
'x+1/2, y+1/2, z'
'-x+1/2, y+1/2, -z+1/2'
'-x, -y, -z'
'x, -y, z-1/2'
'-x+1/2, -y+1/2, -z'
'x+1/2, -y+1/2, z-1/2'

loop_
_atom_site_label
_atom_site_type_symbol
_atom_site_fract_x
_atom_site_fract_y
_atom_site_fract_z
_atom_site_U_iso_or_equiv
_atom_site_adp_type
_atom_site_occupancy
_atom_site_site_symmetry_order
_atom_site_calc_flag
_atom_site_refinement_flags_posn
_atom_site_refinement_flags_adp
Pd1 Pd 0.40337(2) 0.20522(2) 0.37756(2) 0.02068(7) Uani 1 1 d . .
Cl1 Cl 0.34727(4) 0.25523(7) 0.23651(4) 0.03494(14) Uani 1 1 d . .
C15 C 0.11458(12) 0.2705(2) 0.30301(15) 0.0278(5) Uani 1 1 d . .
H15 H 0.0697 0.3165 0.2889 0.033 Uiso 1 1 calc R U
C1 C 0.51714(15) 0.4043(3) 0.37987(18) 0.0386(6) Uani 1 1 d . .
H1 H 0.4853 0.4158 0.3229 0.046 Uiso 1 1 calc R U
C18 C 0.31763(13) -0.0370(2) 0.31143(14) 0.0271(4) Uani 1 1 d . .
H18A H 0.2794 -0.0986 0.3060 0.041 Uiso 1 1 calc R U
H18B H 0.3668 -0.0788 0.3334 0.041 Uiso 1 1 calc R U
H18C H 0.3039 -0.0011 0.2577 0.041 Uiso 1 1 calc R U
C10 C 0.31219(12) -0.0771(2) 0.47274(14) 0.0270(4) Uani 1 1 d . .
H10 H 0.2651 -0.1071 0.4310 0.032 Uiso 1 1 calc R U
C2 C 0.58485(17) 0.4731(3) 0.4193(2) 0.0488(7) Uani 1 1 d . .
H2 H 0.5984 0.5305 0.3895 0.059 Uiso 1 1 calc R U
N4 N 0.32203(9) 0.06867(17) 0.36973(11) 0.0212(3) Uani 1 1 d . .
N3 N 0.45511(10) 0.16049(18) 0.49384(11) 0.0220(3) Uani 1 1 d . .
C16 C 0.11439(13) 0.1740(2) 0.25209(15) 0.0300(5) Uani 1 1 d . .
H16 H 0.0693 0.1545 0.2034 0.036 Uiso 1 1 calc R U
N2 N 0.52154(11) 0.21543(18) 0.54654(12) 0.0266(4) Uani 1 1 d . .
C17 C 0.18182(12) 0.1040(2) 0.27278(13) 0.0263(4) Uani 1 1 d . .
H17 H 0.1813 0.0377 0.2384 0.032 Uiso 1 1 calc R U
C7 C 0.45405(12) 0.0132(2) 0.59928(13) 0.0245(4) Uani 1 1 d . .
H7 H 0.5012 0.0425 0.6412 0.029 Uiso 1 1 calc R U
C11 C 0.35215(11) 0.0161(2) 0.45515(12) 0.0211(4) Uani 1 1 d . .
C8 C 0.41405(13) -0.0811(2) 0.61610(14) 0.0277(4) Uani 1 1 d . .
H8 H 0.4347 -0.1152 0.6696 0.033 Uiso 1 1 calc R U
N1 N 0.49550(11) 0.32100(19) 0.42108(13) 0.0280(4) Uani 1 1 d . .
C5 C 0.54228(13) 0.3026(2) 0.50537(16) 0.0287(5) Uani 1 1 d . .
C12 C 0.24877(11) 0.1344(2) 0.34444(12) 0.0207(4) Uani 1 1 d . .
C6 C 0.42268(11) 0.0639(2) 0.51838(13) 0.0206(4) Uani 1 1 d . .
C9 C 0.34301(13) -0.1257(2) 0.55346(15) 0.0302(5) Uani 1 1 d . .
H9 H 0.3163 -0.1879 0.5658 0.036 Uiso 1 1 calc R U
C14 C 0.18203(14) 0.3003(2) 0.37609(15) 0.0290(5) Uani 1 1 d . .
H14 H 0.1821 0.3655 0.4109 0.035 Uiso 1 1 calc R U
C13 C 0.24862(12) 0.2326(2) 0.39646(14) 0.0266(4) Uani 1 1 d . .
H13 H 0.2936 0.2525 0.4451 0.032 Uiso 1 1 calc R U
C4 C 0.61209(15) 0.3700(3) 0.54790(17) 0.0392(6) Uani 1 1 d . .
H4 H 0.6441 0.3571 0.6047 0.047 Uiso 1 1 calc R U
C3 C 0.63240(16) 0.4551(3) 0.5044(2) 0.0472(7) Uani 1 1 d . .
H3 H 0.6782 0.5010 0.5320 0.057 Uiso 1 1 calc R U

loop_
_atom_site_aniso_label
_atom_site_aniso_U_11
_atom_site_aniso_U_22
_atom_site_aniso_U_33
_atom_site_aniso_U_23
_atom_site_aniso_U_13
_atom_site_aniso_U_12
Pd1 0.02052(9) 0.02192(10) 0.02216(10) 0.00277(6) 0.01231(7) 0.00401(5)
Cl1 0.0400(3) 0.0422(3) 0.0259(3) 0.0092(2) 0.0184(2) 0.0119(3)
C15 0.0207(10) 0.0305(12) 0.0314(11) 0.0070(9) 0.0121(9) 0.0066(8)
C1 0.0396(13) 0.0326(13) 0.0502(15) 0.0115(11) 0.0269(12) 0.0038(10)
C18 0.0275(10) 0.0259(11) 0.0277(11) -0.0053(9) 0.0131(9) 0.0031(8)
C10 0.0230(10) 0.0259(11) 0.0317(11) -0.0024(9) 0.0128(9) -0.0025(8)
C2 0.0503(16) 0.0379(15) 0.070(2) 0.0129(14) 0.0379(15) -0.0052(12)
N4 0.0194(8) 0.0226(9) 0.0216(8) -0.0008(7) 0.0100(7) 0.0028(6)
N3 0.0191(8) 0.0244(9) 0.0231(8) -0.0005(7) 0.0107(7) 0.0001(7)
C16 0.0226(10) 0.0318(12) 0.0274(11) 0.0031(9) 0.0053(9) 0.0022(9)
N2 0.0220(9) 0.0301(10) 0.0278(9) -0.0028(7) 0.0120(8) -0.0039(7)
C17 0.0240(10) 0.0266(11) 0.0237(10) -0.0019(8) 0.0079(8) 0.0018(8)
C7 0.0199(9) 0.0294(11) 0.0237(10) 0.0004(8) 0.0101(8) 0.0047(8)
C11 0.0199(9) 0.0220(10) 0.0218(9) 0.0016(8) 0.0102(8) 0.0047(7)
C8 0.0304(11) 0.0281(11) 0.0274(11) 0.0074(9) 0.0160(9) 0.0070(9)
N1 0.0273(9) 0.0243(9) 0.0356(10) 0.0028(8) 0.0178(8) 0.0015(7)
C5 0.0265(11) 0.0271(12) 0.0366(12) -0.0021(9) 0.0183(10) -0.0019(8)
C12 0.0195(9) 0.0221(10) 0.0218(9) 0.0014(8) 0.0109(8) 0.0014(7)
C6 0.0181(9) 0.0214(10) 0.0244(10) 0.0007(8) 0.0118(8) 0.0032(7)
C9 0.0330(11) 0.0268(11) 0.0360(12) 0.0041(9) 0.0208(10) -0.0019(9)
C14 0.0286(11) 0.0310(12) 0.0298(11) -0.0035(9) 0.0159(10) 0.0039(9)
C13 0.0217(10) 0.0318(12) 0.0232(10) -0.0044(9) 0.0082(8) 0.0026(8)
C4 0.0361(13) 0.0391(14) 0.0430(14) -0.0087(11) 0.0195(11) -0.0111(11)
C3 0.0400(14) 0.0352(14) 0.071(2) -0.0065(13) 0.0301(14) -0.0149(11)

loop_
_atom_type_symbol
_atom_type_description
_atom_type_scat_dispersion_real
_atom_type_scat_dispersion_imag
_atom_type_scat_source
C C 0.0033 0.0016 'International Tables Vol C Tables 4.2.6.8 and 6.1.1.4'
H H 0.0000 0.0000 'International Tables Vol C Tables 4.2.6.8 and 6.1.1.4'
N N 0.0061 0.0033 'International Tables Vol C Tables 4.2.6.8 and 6.1.1.4'
Cl Cl 0.1484 0.1585 'International Tables Vol C Tables 4.2.6.8 and 6.1.1.4'
Pd Pd -0.9988 1.0072 'International Tables Vol C Tables 4.2.6.8 and 6.1.1.4'

loop_
_geom_angle_atom_site_label_1
_geom_angle_atom_site_label_2
_geom_angle_atom_site_label_3
_geom_angle
N3 Pd1 N1 78.86(8)
N3 Pd1 N4 83.99(7)
N1 Pd1 N4 162.85(7)
N3 Pd1 Cl1 176.58(5)
N1 Pd1 Cl1 99.46(6)
N4 Pd1 Cl1 97.69(5)
C16 C15 C14 120.1(2)
N1 C1 C2 122.2(3)
C11 C10 C9 119.5(2)
C3 C2 C1 118.7(3)
C12 N4 C11 109.88(15)
C12 N4 C18 114.00(16)
C11 N4 C18 109.52(16)
C12 N4 Pd1 108.59(13)
C11 N4 Pd1 105.70(12)
C18 N4 Pd1 108.81(13)
N2 N3 C6 122.11(18)
N2 N3 Pd1 120.87(14)
C6 N3 Pd1 116.89(14)
C15 C16 C17 120.4(2)
N3 N2 C5 110.03(19)
C12 C17 C16 119.6(2)
C8 C7 C6 119.3(2)
C10 C11 C6 120.65(19)
C10 C11 N4 121.18(18)
C6 C11 N4 118.17(18)
C7 C8 C9 120.7(2)
C1 N1 C5 119.4(2)
C1 N1 Pd1 129.71(18)
C5 N1 Pd1 110.79(15)
N2 C5 N1 119.4(2)
N2 C5 C4 120.3(2)
N1 C5 C4 120.2(2)
C17 C12 C13 119.83(19)
C17 C12 N4 123.23(19)
C13 C12 N4 116.94(18)
N3 C6 C7 125.26(19)
N3 C6 C11 115.11(18)
C7 C6 C11 119.63(19)
C10 C9 C8 120.2(2)
C13 C14 C15 119.8(2)
C14 C13 C12 120.3(2)
C3 C4 C5 119.1(3)
C4 C3 C2 120.3(3)

loop_
_geom_bond_atom_site_label_1
_geom_bond_atom_site_label_2
_geom_bond_distance
Pd1 N3 1.9197(18)
Pd1 N1 2.0038(19)
Pd1 N4 2.1000(17)
Pd1 Cl1 2.3219(7)
C15 C16 1.367(3)
C15 C14 1.395(3)
C1 N1 1.345(3)
C1 C2 1.379(4)
C18 N4 1.503(3)
C10 C11 1.383(3)
C10 C9 1.391(3)
C2 C3 1.389(5)
N4 C12 1.464(2)
N4 C11 1.481(3)
N3 N2 1.329(3)
N3 C6 1.378(3)
C16 C17 1.404(3)
N2 C5 1.361(3)
C17 C12 1.379(3)
C7 C8 1.385(3)
C7 C6 1.402(3)
C11 C6 1.407(3)
C8 C9 1.398(3)
N1 C5 1.376(3)
C5 C4 1.405(3)
C12 C13 1.396(3)
C14 C13 1.379(3)
C4 C3 1.373(4)
